data_2215908
loop_
_publ_author_name
'Jie Liu'
'Guo-Hua Wei'
'Guang-Ju Ping'
'Jian-Fang Ma'

_publ_section_title
;
 9-(Methoxymethyl)anthracene
;
_journal_coeditor_code FJ2058
_journal_issue 11
_journal_name_full 'Acta Crystallographica Section E'
_journal_page_first o4442
_journal_page_last o4442
_journal_paper_doi 10.1107/S1600536807052324
_journal_volume 63
_journal_year 2007
_chemical_formula_iupac 'C16 H14 O'
_chemical_formula_moiety 'C16 H14 O'
_chemical_formula_sum 'C16 H14 O'
_chemical_formula_weight 222.27
_chemical_name_systematic
;
9-(Methoxymethyl)anthracene
;
_space_group_IT_number 36
_symmetry_cell_setting orthorhombic
_symmetry_space_group_name_Hall 'C 2c -2'
_symmetry_space_group_name_H-M 'C m c 21'
_atom_sites_solution_hydrogens geom
_atom_sites_solution_primary direct
_atom_sites_solution_secondary difmap
_audit_creation_method SHELXL97
_cell_angle_alpha 90.00
_cell_angle_beta 90.00
_cell_angle_gamma 90.00
_cell_formula_units_Z 12
_cell_length_a 41.2360(16)
_cell_length_b 10.1110(8)
_cell_length_c 8.6930(6)
_cell_measurement_reflns_used 1313
_cell_measurement_temperature 293(2)
_cell_measurement_theta_max 25.0
_cell_measurement_theta_min 1.0
_cell_volume 3624.4(4)
_computing_cell_refinement 'SAINT (Bruker, 1999)'
_computing_data_collection 'SMART (Bruker, 1997)'
_computing_data_reduction 'SAINT (Bruker, 1999)'
_computing_molecular_graphics 'SHELXTL-Plus (Sheldrick, 1990)'
_computing_publication_material 'SHELXL97 (Sheldrick, 1997)'
_computing_structure_refinement 'SHELXL97 (Sheldrick, 1997)'
_computing_structure_solution 'SHELXS97 (Sheldrick, 1997)'
_diffrn_ambient_temperature 293(2)
_diffrn_measured_fraction_theta_full 0.998
_diffrn_measured_fraction_theta_max 0.997
_diffrn_measurement_device_type 'Bruker APEX CCD area-detector'
_diffrn_measurement_method \w
_diffrn_radiation_monochromator graphite
_diffrn_radiation_source 'fine-focus sealed tube'
_diffrn_radiation_type MoK\a
_diffrn_radiation_wavelength 0.71073
_diffrn_reflns_av_R_equivalents 0.0344
_diffrn_reflns_av_sigmaI/netI 0.0239
_diffrn_reflns_limit_h_max 48
_diffrn_reflns_limit_h_min -46
_diffrn_reflns_limit_k_max 9
_diffrn_reflns_limit_k_min -12
_diffrn_reflns_limit_l_max 10
_diffrn_reflns_limit_l_min -10
_diffrn_reflns_number 8859
_diffrn_reflns_theta_full 25.00
_diffrn_reflns_theta_max 25.05
_diffrn_reflns_theta_min 0.99
_exptl_absorpt_coefficient_mu 0.075
_exptl_absorpt_correction_T_max 0.982
_exptl_absorpt_correction_T_min 0.854
_exptl_absorpt_correction_type multi-scan
_exptl_absorpt_process_details '(SADABS; Sheldrick, 1996)'
_exptl_crystal_colour yellow
_exptl_crystal_density_diffrn 1.222
_exptl_crystal_density_method 'not measured'
_exptl_crystal_description block
_exptl_crystal_F_000 1416
_exptl_crystal_size_max 0.40
_exptl_crystal_size_mid 0.30
_exptl_crystal_size_min 0.25
_refine_diff_density_max 0.143
_refine_diff_density_min -0.151
_refine_ls_extinction_coef 0.0033(5)
_refine_ls_extinction_expression Fc^*^=kFc[1+0.001xFc^2^\l^3^/sin(2\q)]^-1/4^
_refine_ls_extinction_method 'SHELXL97 (Sheldrick, 1997)'
_refine_ls_goodness_of_fit_ref 1.084
_refine_ls_hydrogen_treatment constr
_refine_ls_matrix_type full
_refine_ls_number_parameters 239
_refine_ls_number_reflns 1746
_refine_ls_number_restraints 1
_refine_ls_restrained_S_all 1.084
_refine_ls_R_factor_all 0.0551
_refine_ls_R_factor_gt 0.0372
_refine_ls_shift/su_max 0.000
_refine_ls_shift/su_mean 0.000
_refine_ls_structure_factor_coef Fsqd
_refine_ls_weighting_details 'calc w = 1/[\s^2^(Fo^2^)+(0.0511P)^2^+0.5696P] where P=(Fo^2^+2Fc^2^)/3'
_refine_ls_weighting_scheme calc
_refine_ls_wR_factor_gt 0.0865
_refine_ls_wR_factor_ref 0.1023
_reflns_number_gt 1313
_reflns_number_total 1746
_reflns_threshold_expression I>2\s(I)
_cod_data_source_file fj2058.cif
_cod_data_source_block I
_cod_database_code 2215908
_cod_database_fobs_code 2215908

loop_
_symmetry_equiv_pos_as_xyz
'x, y, z'
'-x, -y, z+1/2'
'-x, y, z'
'x, -y, z+1/2'
'x+1/2, y+1/2, z'
'-x+1/2, -y+1/2, z+1/2'
'-x+1/2, y+1/2, z'
'x+1/2, -y+1/2, z+1/2'

loop_
_atom_site_type_symbol
_atom_site_label
_atom_site_fract_x
_atom_site_fract_y
_atom_site_fract_z
_atom_site_U_iso_or_equiv
_atom_site_adp_type
_atom_site_calc_flag
_atom_site_refinement_flags
_atom_site_occupancy
C C1 0.78219(8) 0.7300(3) 0.5267(4) 0.0695(9) Uani d . 1
H H1 0.7759 0.6462 0.5594 0.083 Uiso calc R 1
C C2 0.76281(8) 0.7976(4) 0.4294(5) 0.0794(11) Uani d . 1
H H2 0.7433 0.7601 0.3978 0.095 Uiso calc R 1
C C3 0.77155(8) 0.9240(4) 0.3749(5) 0.0813(10) Uani d . 1
H H3 0.7579 0.9691 0.3077 0.098 Uiso calc R 1
C C4 0.79948(7) 0.9787(4) 0.4200(4) 0.0694(9) Uani d . 1
H H4 0.8051 1.0618 0.3826 0.083 Uiso calc R 1
C C5 0.82076(7) 0.9132(3) 0.5239(4) 0.0552(7) Uani d . 1
C C6 0.84968(7) 0.9698(3) 0.5729(4) 0.0577(8) Uani d . 1
H H6 0.8554 1.0527 0.5353 0.069 Uiso calc R 1
C C7 0.87030(7) 0.9072(3) 0.6757(3) 0.0526(7) Uani d . 1
C C8 0.89975(7) 0.9686(3) 0.7243(4) 0.0622(8) Uani d . 1
H H8 0.9050 1.0523 0.6876 0.075 Uiso calc R 1
C C9 0.92012(8) 0.9072(3) 0.8225(4) 0.0690(9) Uani d . 1
H H9 0.9392 0.9483 0.8528 0.083 Uiso calc R 1
C C10 0.91236(8) 0.7810(3) 0.8789(4) 0.0712(9) Uani d . 1
H H10 0.9266 0.7391 0.9462 0.085 Uiso calc R 1
C C11 0.88455(8) 0.7190(3) 0.8374(4) 0.0663(9) Uani d . 1
H H11 0.8799 0.6360 0.8781 0.080 Uiso calc R 1
C C12 0.86212(7) 0.7782(3) 0.7323(3) 0.0531(7) Uani d . 1
C C13 0.83312(8) 0.7169(3) 0.6835(3) 0.0544(8) Uani d . 1
C C14 0.81206(7) 0.7842(3) 0.5805(3) 0.0549(7) Uani d . 1
C C15 0.82409(8) 0.5802(3) 0.7375(4) 0.0626(8) Uani d . 1
H H15A 0.8356 0.5596 0.8319 0.075 Uiso calc R 1
H H15B 0.8010 0.5761 0.7580 0.075 Uiso calc R 1
C C16 0.82168(10) 0.3581(3) 0.6614(5) 0.0868(12) Uani d . 1
H H16A 0.8274 0.2981 0.5803 0.130 Uiso calc R 1
H H16B 0.7986 0.3582 0.6744 0.130 Uiso calc R 1
H H16C 0.8319 0.3306 0.7554 0.130 Uiso calc R 1
C C17 0.93912(9) 0.7459(3) 0.4267(4) 0.0703(9) Uani d . 1
H H17 0.9381 0.8111 0.5020 0.084 Uiso calc R 1
C C18 0.91127(9) 0.6979(3) 0.3669(5) 0.0777(10) Uani d . 1
H H18 0.8915 0.7301 0.4023 0.093 Uiso calc R 1
C C19 0.91169(9) 0.5998(3) 0.2517(5) 0.0788(10) Uani d . 1
H H19 0.8924 0.5690 0.2095 0.095 Uiso calc R 1
C C20 0.94047(8) 0.5509(3) 0.2030(5) 0.0761(10) Uani d . 1
H H20 0.9406 0.4845 0.1289 0.091 Uiso calc R 1
C C21 0.97045(8) 0.5984(3) 0.2621(4) 0.0610(8) Uani d . 1
C C22 1.0000 0.5506(4) 0.2086(6) 0.0689(13) Uani d S 1
H H22 1.0000 0.4844 0.1344 0.083 Uiso calc SR 1
C C23 0.97033(8) 0.6990(3) 0.3772(3) 0.0570(7) Uani d . 1
C C24 1.0000 0.7484(4) 0.4348(5) 0.0594(11) Uani d S 1
C C25 1.0000 0.8575(4) 0.5519(5) 0.0709(13) Uani d S 1
H H25A 0.9809 0.8510 0.6166 0.085 Uiso calc PR 0.50
H H25B 1.0191 0.8510 0.6166 0.085 Uiso calc PR 0.50
C C26 1.0000 1.0899(5) 0.5704(7) 0.098(2) Uani d S 1
H H26A 1.0000 1.1697 0.5104 0.147 Uiso calc SR 1
H H26B 1.0190 1.0876 0.6341 0.147 Uiso calc PR 0.50
H H26C 0.9810 1.0876 0.6341 0.147 Uiso calc PR 0.50
O O1 0.83235(5) 0.4882(2) 0.6226(3) 0.0661(6) Uani d . 1
O O2 1.0000 0.9797(3) 0.4714(4) 0.0749(9) Uani d S 1

loop_
_atom_site_aniso_label
_atom_site_aniso_U_11
_atom_site_aniso_U_22
_atom_site_aniso_U_33
_atom_site_aniso_U_12
_atom_site_aniso_U_13
_atom_site_aniso_U_23
C1 0.071(2) 0.069(2) 0.068(2) -0.0136(18) 0.0117(19) -0.0047(18)
C2 0.061(2) 0.093(3) 0.084(3) -0.0089(19) -0.0028(19) -0.006(2)
C3 0.072(2) 0.087(2) 0.085(3) 0.0065(19) -0.014(2) 0.007(2)
C4 0.073(2) 0.067(2) 0.068(2) 0.0038(17) -0.0019(18) 0.0076(18)
C5 0.0606(18) 0.0549(17) 0.0503(17) 0.0017(15) 0.0070(15) 0.0016(14)
C6 0.0679(18) 0.0496(17) 0.0555(19) -0.0034(15) 0.0098(15) 0.0028(15)
C7 0.0614(17) 0.0498(16) 0.0466(16) 0.0032(14) 0.0054(14) -0.0039(13)
C8 0.0687(18) 0.0616(19) 0.0563(19) -0.0041(15) 0.0070(18) -0.0049(17)
C9 0.0639(19) 0.080(2) 0.063(2) -0.0002(17) -0.0013(17) -0.0102(19)
C10 0.077(2) 0.075(2) 0.062(2) 0.0132(18) -0.006(2) -0.0040(19)
C11 0.084(2) 0.0537(18) 0.061(2) 0.0091(17) 0.0070(18) -0.0006(16)
C12 0.0672(18) 0.0486(16) 0.0434(16) 0.0065(13) 0.0070(15) -0.0039(14)
C13 0.0705(19) 0.0474(16) 0.0454(17) -0.0012(15) 0.0124(15) -0.0031(13)
C14 0.0637(17) 0.0543(17) 0.0466(17) -0.0039(14) 0.0119(15) -0.0052(14)
C15 0.081(2) 0.0584(18) 0.0481(17) -0.0064(15) 0.0123(17) 0.0001(16)
C16 0.120(3) 0.055(2) 0.085(3) -0.022(2) 0.020(2) 0.0004(19)
C17 0.097(3) 0.0559(19) 0.058(2) 0.0103(19) 0.0110(19) 0.0044(16)
C18 0.085(2) 0.072(2) 0.077(2) 0.005(2) 0.011(2) 0.017(2)
C19 0.080(2) 0.067(2) 0.089(3) -0.0058(18) -0.001(2) 0.011(2)
C20 0.092(3) 0.055(2) 0.082(2) -0.0099(18) -0.008(2) -0.0077(19)
C21 0.082(2) 0.0411(15) 0.0599(19) -0.0034(15) -0.0012(18) 0.0001(14)
C22 0.089(3) 0.045(2) 0.072(3) 0.000 0.000 -0.014(2)
C23 0.086(2) 0.0409(14) 0.0437(16) 0.0030(15) 0.0037(18) 0.0062(13)
C24 0.094(3) 0.043(2) 0.041(2) 0.000 0.000 0.0061(18)
C25 0.101(4) 0.065(3) 0.047(3) 0.000 0.000 -0.008(2)
C26 0.126(5) 0.070(3) 0.096(5) 0.000 0.000 -0.039(3)
O1 0.0944(14) 0.0447(10) 0.0593(12) -0.0068(11) 0.0160(12) 0.0000(10)
O2 0.109(2) 0.0506(18) 0.065(2) 0.000 0.000 -0.0179(16)

loop_
_atom_type_symbol
_atom_type_description
_atom_type_scat_dispersion_real
_atom_type_scat_dispersion_imag
_atom_type_scat_source
C C 0.0033 0.0000 'International Tables Vol C Tables 4.2.6.8 and 6.1.1.4'
H H 0.0000 0.0000 'International Tables Vol C Tables 4.2.6.8 and 6.1.1.4'
O O 0.0106 0.0000 'International Tables Vol C Tables 4.2.6.8 and 6.1.1.4'

loop_
_geom_angle_atom_site_label_1
_geom_angle_atom_site_label_2
_geom_angle_atom_site_label_3
_geom_angle_site_symmetry_1
_geom_angle
C2 C1 C14 . 121.5(3)
C2 C1 H1 . 119.3
C14 C1 H1 . 119.3
C1 C2 C3 . 121.2(3)
C1 C2 H2 . 119.4
C3 C2 H2 . 119.4
C4 C3 C2 . 119.8(3)
C4 C3 H3 . 120.1
C2 C3 H3 . 120.1
C3 C4 C5 . 121.6(3)
C3 C4 H4 . 119.2
C5 C4 H4 . 119.2
C6 C5 C4 . 122.1(3)
C6 C5 C14 . 118.8(3)
C4 C5 C14 . 119.0(3)
C7 C6 C5 . 122.4(3)
C7 C6 H6 . 118.8
C5 C6 H6 . 118.8
C6 C7 C8 . 120.9(3)
C6 C7 C12 . 119.5(3)
C8 C7 C12 . 119.6(3)
C9 C8 C7 . 121.1(3)
C9 C8 H8 . 119.4
C7 C8 H8 . 119.4
C8 C9 C10 . 119.8(3)
C8 C9 H9 . 120.1
C10 C9 H9 . 120.1
C11 C10 C9 . 121.3(3)
C11 C10 H10 . 119.3
C9 C10 H10 . 119.3
C10 C11 C12 . 121.5(3)
C10 C11 H11 . 119.2
C12 C11 H11 . 119.2
C13 C12 C11 . 123.7(3)
C13 C12 C7 . 119.7(3)
C11 C12 C7 . 116.6(3)
C12 C13 C14 . 119.8(3)
C12 C13 C15 . 121.2(3)
C14 C13 C15 . 119.0(3)
C13 C14 C1 . 123.4(3)
C13 C14 C5 . 119.8(3)
C1 C14 C5 . 116.8(3)
O1 C15 C13 . 109.0(2)
O1 C15 H15A . 109.9
C13 C15 H15A . 109.9
O1 C15 H15B . 109.9
C13 C15 H15B . 109.9
H15A C15 H15B . 108.3
O1 C16 H16A . 109.5
O1 C16 H16B . 109.5
H16A C16 H16B . 109.5
O1 C16 H16C . 109.5
H16A C16 H16C . 109.5
H16B C16 H16C . 109.5
C18 C17 C23 . 121.8(3)
C18 C17 H17 . 119.1
C23 C17 H17 . 119.1
C17 C18 C19 . 121.1(4)
C17 C18 H18 . 119.5
C19 C18 H18 . 119.5
C20 C19 C18 . 119.3(4)
C20 C19 H19 . 120.3
C18 C19 H19 . 120.3
C19 C20 C21 . 121.7(3)
C19 C20 H20 . 119.1
C21 C20 H20 . 119.1
C22 C21 C20 . 121.6(3)
C22 C21 C23 . 119.0(3)
C20 C21 C23 . 119.4(3)
C21 C22 C21 3_755 122.3(4)
C21 C22 H22 3_755 118.8
C21 C22 H22 . 118.8
C24 C23 C21 . 119.8(3)
C24 C23 C17 . 123.5(3)
C21 C23 C17 . 116.6(3)
C23 C24 C23 3_755 120.0(4)
C23 C24 C25 3_755 120.0(2)
C23 C24 C25 . 120.0(2)
O2 C25 C24 . 107.8(3)
O2 C25 H25A . 110.1
C24 C25 H25A . 110.1
O2 C25 H25B . 110.1
C24 C25 H25B . 110.1
H25A C25 H25B . 108.5
O2 C26 H26A . 109.5
O2 C26 H26B . 109.5
H26A C26 H26B . 109.5
O2 C26 H26C . 109.5
H26A C26 H26C . 109.5
H26B C26 H26C . 109.5
C15 O1 C16 . 111.6(2)
C26 O2 C25 . 112.8(4)

loop_
_geom_bond_atom_site_label_1
_geom_bond_atom_site_label_2
_geom_bond_site_symmetry_2
_geom_bond_distance
C1 C2 . 1.349(5)
C1 C14 . 1.427(4)
C1 H1 . 0.9300
C2 C3 . 1.410(5)
C2 H2 . 0.9300
C3 C4 . 1.337(4)
C3 H3 . 0.9300
C4 C5 . 1.423(4)
C4 H4 . 0.9300
C5 C6 . 1.389(4)
C5 C14 . 1.440(4)
C6 C7 . 1.387(4)
C6 H6 . 0.9300
C7 C8 . 1.428(4)
C7 C12 . 1.434(4)
C8 C9 . 1.349(4)
C8 H8 . 0.9300
C9 C10 . 1.404(5)
C9 H9 . 0.9300
C10 C11 . 1.356(4)
C10 H10 . 0.9300
C11 C12 . 1.431(4)
C11 H11 . 0.9300
C12 C13 . 1.412(4)
C13 C14 . 1.421(4)
C13 C15 . 1.506(4)
C15 O1 . 1.406(4)
C15 H15A . 0.9700
C15 H15B . 0.9700
C16 O1 . 1.427(4)
C16 H16A . 0.9600
C16 H16B . 0.9600
C16 H16C . 0.9600
C17 C18 . 1.351(5)
C17 C23 . 1.438(4)
C17 H17 . 0.9300
C18 C19 . 1.411(5)
C18 H18 . 0.9300
C19 C20 . 1.353(5)
C19 H19 . 0.9300
C20 C21 . 1.423(4)
C20 H20 . 0.9300
C21 C22 . 1.391(4)
C21 C23 . 1.427(4)
C22 C21 3_755 1.391(4)
C22 H22 . 0.9300
C23 C24 . 1.413(4)
C24 C23 3_755 1.413(4)
C24 C25 . 1.501(6)
C25 O2 . 1.420(6)
C25 H25A . 0.9700
C25 H25B . 0.9700
C26 O2 . 1.408(6)
C26 H26A . 0.9600
C26 H26B . 0.9600
C26 H26C . 0.9600

loop_
_geom_hbond_atom_site_label_D
_geom_hbond_atom_site_label_H
_geom_hbond_atom_site_label_A
_geom_hbond_site_symmetry_A
_geom_hbond_distance_DH
_geom_hbond_distance_HA
_geom_hbond_distance_DA
_geom_hbond_angle_DHA
C15 H15A O1 4_565 0.97 2.58 3.436(5) 148

loop_
_geom_torsion_atom_site_label_1
_geom_torsion_atom_site_label_2
_geom_torsion_atom_site_label_3
_geom_torsion_atom_site_label_4
_geom_torsion_site_symmetry_1
_geom_torsion_site_symmetry_4
_geom_torsion
C14 C1 C2 C3 . . 1.0(5)
C1 C2 C3 C4 . . -0.2(6)
C2 C3 C4 C5 . . -0.6(6)
C3 C4 C5 C6 . . -179.3(3)
C3 C4 C5 C14 . . 0.6(5)
C4 C5 C6 C7 . . 179.1(3)
C14 C5 C6 C7 . . -0.8(4)
C5 C6 C7 C8 . . -179.6(3)
C5 C6 C7 C12 . . 1.2(4)
C6 C7 C8 C9 . . -179.0(3)
C12 C7 C8 C9 . . 0.2(4)
C7 C8 C9 C10 . . -0.2(5)
C8 C9 C10 C11 . . -0.4(5)
C9 C10 C11 C12 . . 1.0(5)
C10 C11 C12 C13 . . 178.9(3)
C10 C11 C12 C7 . . -1.1(4)
C6 C7 C12 C13 . . -0.4(4)
C8 C7 C12 C13 . . -179.5(3)
C6 C7 C12 C11 . . 179.7(3)
C8 C7 C12 C11 . . 0.5(4)
C11 C12 C13 C14 . . 179.1(3)
C7 C12 C13 C14 . . -0.9(4)
C11 C12 C13 C15 . . -1.5(4)
C7 C12 C13 C15 . . 178.5(3)
C12 C13 C14 C1 . . -179.4(3)
C15 C13 C14 C1 . . 1.2(4)
C12 C13 C14 C5 . . 1.4(4)
C15 C13 C14 C5 . . -178.1(3)
C2 C1 C14 C13 . . 179.6(3)
C2 C1 C14 C5 . . -1.1(5)
C6 C5 C14 C13 . . -0.5(4)
C4 C5 C14 C13 . . 179.6(3)
C6 C5 C14 C1 . . -179.9(3)
C4 C5 C14 C1 . . 0.3(4)
C12 C13 C15 O1 . . -99.2(3)
C14 C13 C15 O1 . . 80.2(3)
C23 C17 C18 C19 . . -0.5(5)
C17 C18 C19 C20 . . 1.6(5)
C18 C19 C20 C21 . . -1.7(5)
C19 C20 C21 C22 . . -178.1(4)
C19 C20 C21 C23 . . 0.8(5)
C20 C21 C22 C21 . 3_755 178.3(3)
C23 C21 C22 C21 . 3_755 -0.7(7)
C22 C21 C23 C24 . . 0.0(5)
C20 C21 C23 C24 . . -178.9(3)
C22 C21 C23 C17 . . 179.2(3)
C20 C21 C23 C17 . . 0.2(4)
C18 C17 C23 C24 . . 178.8(3)
C18 C17 C23 C21 . . -0.4(4)
C21 C23 C24 C23 . 3_755 0.6(5)
C17 C23 C24 C23 . 3_755 -178.5(2)
C21 C23 C24 C25 . . 177.9(3)
C17 C23 C24 C25 . . -1.2(5)
C23 C24 C25 O2 3_755 . 88.7(3)
C23 C24 C25 O2 . . -88.7(3)
C13 C15 O1 C16 . . -174.7(3)
C24 C25 O2 C26 . . 180.000(2)
